data_2219362
loop_
_publ_author_name
'Ahmadi, Roya'
'Amani, Vahid'
'Khavasi, Hamid Reza'

_publ_section_title
;Dichlorido(4,7-diphenyl-1,10-phenanthroline-\k^2^<i>N</i>,<i>N</i>')gold(III)
 tetrachloridoaurate(III)
;
_journal_coeditor_code HK2509
_journal_issue 9
_journal_name_full 'Acta Crystallographica Section E'
_journal_page_first m1156
_journal_page_last m1157
_journal_paper_doi 10.1107/S1600536808025476
_journal_volume 64
_journal_year 2008
_chemical_formula_iupac '[Au Cl2 (C24 H16 N2)] [Au Cl4]'
_chemical_formula_moiety 'C24 H16 Au Cl2 N2 +, Au Cl4 -'
_chemical_formula_sum 'C24 H16 Au2 Cl6 N2'
_chemical_formula_weight 939.03
_chemical_name_systematic
;
Dichlorido(4,7-diphenyl-1,10-phenanthroline-\k^2^N,<i>N</i>')gold(III)
tetrachloridoaurate(III)
;
_space_group_IT_number 15
_symmetry_cell_setting monoclinic
_symmetry_space_group_name_Hall '-C 2yc'
_symmetry_space_group_name_H-M 'C 1 2/c 1'
_atom_sites_solution_hydrogens geom
_atom_sites_solution_primary direct
_atom_sites_solution_secondary difmap
_audit_creation_method SHELXL-97
_cell_angle_alpha 90.00
_cell_angle_beta 101.207(5)
_cell_angle_gamma 90.00
_cell_formula_units_Z 8
_cell_length_a 26.2625(16)
_cell_length_b 13.7608(6)
_cell_length_c 14.4292(9)
_cell_measurement_reflns_used 2231
_cell_measurement_temperature 120(2)
_cell_measurement_theta_max 29.21
_cell_measurement_theta_min 1.68
_cell_volume 5115.2(5)
_computing_cell_refinement 'SMART (Bruker, 1998)'
_computing_data_collection 'SMART (Bruker, 1998)'
_computing_data_reduction 'SAINT (Bruker, 1998)'
_computing_molecular_graphics 'ORTEP-3 for Windows (Farrugia, 1997)'
_computing_publication_material 'WinGX (Farrugia, 1999)'
_computing_structure_refinement 'SHELXTL (Sheldrick, 2008)'
_computing_structure_solution 'SHELXTL (Sheldrick, 2008)'
_diffrn_ambient_temperature 120(2)
_diffrn_measured_fraction_theta_full 0.987
_diffrn_measured_fraction_theta_max 0.987
_diffrn_measurement_device_type 'Bruker SMART CCD area-detector'
_diffrn_measurement_method '\f and \w'
_diffrn_radiation_monochromator graphite
_diffrn_radiation_source 'fine-focus sealed tube'
_diffrn_radiation_type MoK\a
_diffrn_radiation_wavelength 0.71073
_diffrn_reflns_av_R_equivalents 0.0904
_diffrn_reflns_av_sigmaI/netI 0.0832
_diffrn_reflns_limit_h_max 35
_diffrn_reflns_limit_h_min -35
_diffrn_reflns_limit_k_max 18
_diffrn_reflns_limit_k_min -18
_diffrn_reflns_limit_l_max 13
_diffrn_reflns_limit_l_min -19
_diffrn_reflns_number 18667
_diffrn_reflns_theta_full 29.21
_diffrn_reflns_theta_max 29.21
_diffrn_reflns_theta_min 1.68
_diffrn_standards_number 0
_exptl_absorpt_coefficient_mu 12.104
_exptl_absorpt_correction_T_max 0.640
_exptl_absorpt_correction_T_min 0.580
_exptl_absorpt_correction_type numerical
_exptl_absorpt_process_details
;
shape of crystal determined optically
(PROGRAM? Reference?)
;
_exptl_crystal_colour yellow
_exptl_crystal_density_diffrn 2.439
_exptl_crystal_density_method 'not measured'
_exptl_crystal_description prism
_exptl_crystal_F_000 3472
_exptl_crystal_size_max 0.43
_exptl_crystal_size_mid 0.35
_exptl_crystal_size_min 0.30
_refine_diff_density_max 1.067
_refine_diff_density_min -1.016
_refine_ls_extinction_coef 0.00055(6)
_refine_ls_extinction_expression Fc^*^=kFc[1+0.001xFc^2^\l^3^/sin(2\q)]^-1/4^
_refine_ls_extinction_method 'SHELXTL (Sheldrick, 2008)'
_refine_ls_goodness_of_fit_ref 1.161
_refine_ls_hydrogen_treatment constr
_refine_ls_matrix_type full
_refine_ls_number_parameters 308
_refine_ls_number_reflns 6864
_refine_ls_number_restraints 0
_refine_ls_restrained_S_all 1.161
_refine_ls_R_factor_all 0.0717
_refine_ls_R_factor_gt 0.0683
_refine_ls_shift/su_max 0.048
_refine_ls_shift/su_mean 0.037
_refine_ls_structure_factor_coef Fsqd
_refine_ls_weighting_details 'calc w=1/[\s^2^(Fo^2^)+(0.0977P)^2^+20.7667P] where P=(Fo^2^+2Fc^2^)/3'
_refine_ls_weighting_scheme calc
_refine_ls_wR_factor_gt 0.1695
_refine_ls_wR_factor_ref 0.1732
_reflns_number_gt 6404
_reflns_number_total 6864
_reflns_threshold_expression I>2\s(I)
_cod_data_source_file hk2509.cif
_cod_data_source_block I
_cod_original_sg_symbol_H-M 'C 2/c'
_cod_database_code 2219362
_cod_database_fobs_code 2219362

loop_
_symmetry_equiv_pos_site_id
_symmetry_equiv_pos_as_xyz
1 x,y,z
2 -x,y,1/2-z
3 -x,-y,-z
4 x,-y,1/2+z
5 1/2+x,1/2+y,z
6 1/2-x,1/2+y,1/2-z
7 1/2-x,1/2-y,-z
8 1/2+x,1/2-y,1/2+z

loop_
_atom_site_type_symbol
_atom_site_label
_atom_site_fract_x
_atom_site_fract_y
_atom_site_fract_z
_atom_site_U_iso_or_equiv
_atom_site_adp_type
_atom_site_calc_flag
_atom_site_refinement_flags
_atom_site_occupancy
Au Au1 0.097267(11) -0.152249(19) 0.112685(18) 0.01435(13) Uani d . 1
Au Au2 0.165438(12) 0.96986(2) 0.854512(18) 0.01739(13) Uani d . 1
Cl Cl1 0.12293(8) -0.30783(14) 0.10295(15) 0.0240(4) Uani d . 1
Cl Cl2 0.01813(8) -0.20496(16) 0.12856(16) 0.0259(4) Uani d . 1
Cl Cl3 0.21356(9) 1.10394(18) 0.83479(15) 0.0280(4) Uani d . 1
Cl Cl4 0.23388(10) 0.87252(19) 0.84084(16) 0.0320(5) Uani d . 1
Cl Cl5 0.11779(10) 0.83657(16) 0.87768(15) 0.0284(5) Uani d . 1
Cl Cl6 0.09622(8) 1.06689(16) 0.86481(15) 0.0257(4) Uani d . 1
N N1 0.0787(3) -0.0088(5) 0.1182(5) 0.0160(12) Uani d . 1
N N2 0.1667(2) -0.0939(5) 0.1005(4) 0.0138(11) Uani d . 1
C C1 0.0334(3) 0.0290(6) 0.1291(6) 0.0203(15) Uani d . 1
H H1 0.0055 -0.0117 0.1321 0.024 Uiso calc R 1
C C2 0.0279(3) 0.1283(7) 0.1359(6) 0.0193(14) Uani d . 1
H H2 -0.0041 0.1535 0.1422 0.023 Uiso calc R 1
C C3 0.0691(3) 0.1922(6) 0.1336(5) 0.0159(13) Uani d . 1
C C4 0.0612(3) 0.2989(6) 0.1480(5) 0.0161(13) Uani d . 1
C C5 0.0146(4) 0.3441(6) 0.1051(6) 0.0211(16) Uani d . 1
H H5 -0.0114 0.3090 0.0661 0.025 Uiso calc R 1
C C6 0.0082(3) 0.4422(7) 0.1221(6) 0.0239(16) Uani d . 1
H H6 -0.0222 0.4734 0.0937 0.029 Uiso calc R 1
C C7 0.0463(4) 0.4939(6) 0.1804(6) 0.0229(16) Uani d . 1
H H7 0.0418 0.5599 0.1898 0.027 Uiso calc R 1
C C8 0.0914(4) 0.4485(6) 0.2254(6) 0.0243(16) Uani d . 1
H H8 0.1167 0.4834 0.2660 0.029 Uiso calc R 1
C C9 0.0985(4) 0.3503(5) 0.2094(6) 0.0194(15) Uani d . 1
H H9 0.1285 0.3191 0.2400 0.023 Uiso calc R 1
C C10 0.1156(3) 0.1527(5) 0.1165(5) 0.0127(13) Uani d . 1
C C11 0.1599(3) 0.2079(5) 0.1012(5) 0.0146(13) Uani d . 1
H H11 0.1577 0.2754 0.0998 0.018 Uiso calc R 1
C C12 0.2050(3) 0.1647(5) 0.0888(6) 0.0161(13) Uani d . 1
H H12 0.2322 0.2029 0.0769 0.019 Uiso calc R 1
C C13 0.2106(3) 0.0604(5) 0.0940(5) 0.0125(12) Uani d . 1
C C14 0.2567(3) 0.0094(5) 0.0877(5) 0.0139(12) Uani d . 1
C C15 0.3067(3) 0.0582(5) 0.0815(5) 0.0133(12) Uani d . 1
C C16 0.3258(3) 0.1344(6) 0.1443(5) 0.0178(14) Uani d . 1
H H16 0.3066 0.1577 0.1874 0.021 Uiso calc R 1
C C17 0.3743(3) 0.1738(6) 0.1401(6) 0.0194(14) Uani d . 1
H H17 0.3868 0.2254 0.1796 0.023 Uiso calc R 1
C C18 0.4039(3) 0.1381(6) 0.0787(6) 0.0202(15) Uani d . 1
H H18 0.4366 0.1637 0.0782 0.024 Uiso calc R 1
C C19 0.3838(3) 0.0621(6) 0.0167(5) 0.0195(14) Uani d . 1
H H19 0.4032 0.0384 -0.0258 0.023 Uiso calc R 1
C C20 0.3364(3) 0.0230(5) 0.0182(5) 0.0146(13) Uani d . 1
H H20 0.3236 -0.0272 -0.0230 0.018 Uiso calc R 1
C C21 0.2552(3) -0.0924(6) 0.0870(5) 0.0160(13) Uani d . 1
H H21 0.2849 -0.1274 0.0823 0.019 Uiso calc R 1
C C22 0.2093(3) -0.1420(6) 0.0935(5) 0.0170(14) Uani d . 1
H H22 0.2089 -0.2096 0.0929 0.020 Uiso calc R 1
C C23 0.1672(3) 0.0044(5) 0.1023(4) 0.0129(13) Uani d . 1
C C24 0.1190(3) 0.0514(5) 0.1122(5) 0.0113(12) Uani d . 1

loop_
_atom_site_aniso_label
_atom_site_aniso_U_11
_atom_site_aniso_U_22
_atom_site_aniso_U_33
_atom_site_aniso_U_12
_atom_site_aniso_U_13
_atom_site_aniso_U_23
Au1 0.01838(19) 0.01279(17) 0.01316(17) -0.00363(8) 0.00622(12) -0.00142(9)
Au2 0.0225(2) 0.01961(19) 0.00978(17) 0.00323(9) 0.00248(12) -0.00040(9)
Cl1 0.0312(9) 0.0133(8) 0.0308(9) -0.0030(7) 0.0144(8) 0.0002(7)
Cl2 0.0258(9) 0.0216(9) 0.0340(10) -0.0098(7) 0.0152(8) -0.0046(8)
Cl3 0.0315(10) 0.0319(11) 0.0216(8) -0.0063(8) 0.0079(8) 0.0042(8)
Cl4 0.0382(12) 0.0347(11) 0.0229(9) 0.0178(10) 0.0057(9) -0.0016(9)
Cl5 0.0424(12) 0.0248(10) 0.0176(8) -0.0076(8) 0.0050(8) -0.0014(7)
Cl6 0.0248(9) 0.0259(10) 0.0272(9) 0.0051(7) 0.0066(8) -0.0032(8)
N1 0.023(3) 0.012(3) 0.016(3) -0.002(2) 0.010(2) 0.002(2)
N2 0.015(3) 0.016(3) 0.013(2) -0.003(2) 0.007(2) 0.001(2)
C1 0.022(4) 0.017(4) 0.024(4) -0.005(3) 0.009(3) -0.003(3)
C2 0.012(3) 0.026(4) 0.022(3) 0.000(3) 0.008(3) -0.003(3)
C3 0.015(3) 0.016(3) 0.016(3) 0.003(3) 0.001(3) 0.004(3)
C4 0.024(3) 0.014(3) 0.014(3) 0.004(3) 0.011(3) -0.002(3)
C5 0.027(4) 0.018(4) 0.018(3) 0.005(3) 0.007(3) -0.003(3)
C6 0.025(4) 0.027(4) 0.023(4) 0.014(3) 0.015(3) 0.004(3)
C7 0.038(5) 0.016(3) 0.021(3) 0.001(3) 0.022(3) -0.002(3)
C8 0.031(4) 0.016(3) 0.025(4) -0.003(3) 0.003(3) -0.004(3)
C9 0.030(4) 0.012(3) 0.016(3) 0.002(3) 0.002(3) -0.001(3)
C10 0.014(3) 0.014(3) 0.012(3) -0.002(2) 0.007(2) 0.000(2)
C11 0.016(3) 0.015(3) 0.015(3) 0.002(2) 0.006(3) 0.002(3)
C12 0.015(3) 0.012(3) 0.022(3) -0.006(2) 0.006(3) 0.002(3)
C13 0.009(3) 0.015(3) 0.015(3) -0.001(2) 0.006(2) 0.000(3)
C14 0.018(3) 0.012(3) 0.012(3) -0.002(2) 0.003(3) -0.001(2)
C15 0.007(3) 0.017(3) 0.015(3) 0.003(2) 0.001(2) 0.003(3)
C16 0.016(3) 0.018(3) 0.017(3) 0.002(3) -0.001(3) 0.002(3)
C17 0.021(4) 0.015(3) 0.022(3) -0.001(3) 0.006(3) 0.000(3)
C18 0.019(4) 0.016(3) 0.026(4) -0.001(3) 0.005(3) -0.001(3)
C19 0.019(3) 0.024(4) 0.016(3) -0.001(3) 0.005(3) -0.001(3)
C20 0.018(3) 0.018(3) 0.010(3) -0.001(2) 0.008(3) -0.001(2)
C21 0.017(3) 0.016(3) 0.018(3) 0.002(2) 0.009(3) -0.001(3)
C22 0.024(4) 0.016(3) 0.013(3) 0.004(3) 0.008(3) 0.002(3)
C23 0.018(3) 0.017(3) 0.005(3) 0.003(3) 0.004(2) -0.004(3)
C24 0.015(3) 0.009(3) 0.011(3) -0.006(2) 0.007(2) 0.001(2)

loop_
_atom_type_symbol
_atom_type_description
_atom_type_scat_dispersion_real
_atom_type_scat_dispersion_imag
_atom_type_scat_source
Au Au -2.0133 8.8022 'International Tables Vol C Tables 4.2.6.8 and 6.1.1.4'
C C 0.0033 0.0016 'International Tables Vol C Tables 4.2.6.8 and 6.1.1.4'
H H 0.0000 0.0000 'International Tables Vol C Tables 4.2.6.8 and 6.1.1.4'
N N 0.0061 0.0033 'International Tables Vol C Tables 4.2.6.8 and 6.1.1.4'
O O 0.0106 0.0060 'International Tables Vol C Tables 4.2.6.8 and 6.1.1.4'
Cl Cl 0.1484 0.1585 'International Tables Vol C Tables 4.2.6.8 and 6.1.1.4'

loop_
_geom_angle_atom_site_label_1
_geom_angle_atom_site_label_2
_geom_angle_atom_site_label_3
_geom_angle
_geom_angle_publ_flag
N2 Au1 N1 81.1(3) yes
N2 Au1 Cl2 175.42(19) yes
N1 Au1 Cl2 94.3(2) yes
N2 Au1 Cl1 94.92(19) yes
N1 Au1 Cl1 175.95(19) yes
Cl2 Au1 Cl1 89.62(8) yes
Cl4 Au2 Cl5 90.26(10) yes
Cl4 Au2 Cl6 178.77(8) yes
Cl5 Au2 Cl6 89.67(9) yes
Cl4 Au2 Cl3 89.96(10) yes
Cl5 Au2 Cl3 178.75(7) yes
Cl6 Au2 Cl3 90.14(9) yes
N1 C1 C2 120.1(7) ?
N1 C1 H1 119.9 ?
C2 C1 H1 119.9 ?
C1 C2 C3 121.9(7) ?
C1 C2 H2 119.0 ?
C3 C2 H2 119.0 ?
C2 C3 C10 117.7(7) ?
C2 C3 C4 118.9(7) ?
C10 C3 C4 123.5(7) ?
C9 C4 C5 120.3(7) ?
C9 C4 C3 119.3(7) ?
C5 C4 C3 120.2(7) ?
C6 C5 C4 118.5(8) ?
C6 C5 H5 120.7 ?
C4 C5 H5 120.8 ?
C7 C6 C5 120.9(8) ?
C7 C6 H6 119.6 ?
C5 C6 H6 119.5 ?
C6 C7 C8 120.6(8) ?
C6 C7 H7 119.7 ?
C8 C7 H7 119.7 ?
C7 C8 C9 119.4(8) ?
C7 C8 H8 120.3 ?
C9 C8 H8 120.3 ?
C4 C9 C8 120.2(8) ?
C4 C9 H9 119.9 ?
C8 C9 H9 119.9 ?
C24 C10 C3 117.3(7) ?
C24 C10 C11 117.3(6) ?
C3 C10 C11 125.4(7) ?
C12 C11 C10 122.4(7) ?
C12 C11 H11 118.8 ?
C10 C11 H11 118.8 ?
C11 C12 C13 120.6(7) ?
C11 C12 H12 119.7 ?
C13 C12 H12 119.7 ?
C23 C13 C14 116.9(7) ?
C23 C13 C12 118.3(6) ?
C14 C13 C12 124.8(6) ?
C21 C14 C13 118.2(7) ?
C21 C14 C15 118.3(7) ?
C13 C14 C15 123.5(7) ?
C20 C15 C16 120.2(7) ?
C20 C15 C14 119.4(7) ?
C16 C15 C14 120.2(6) ?
C17 C16 C15 118.3(7) ?
C17 C16 H16 120.8 ?
C15 C16 H16 120.9 ?
C18 C17 C16 121.5(8) ?
C18 C17 H17 119.2 ?
C16 C17 H17 119.2 ?
C17 C18 C19 118.9(8) ?
C17 C18 H18 120.6 ?
C19 C18 H18 120.5 ?
C20 C19 C18 120.9(7) ?
C20 C19 H19 119.5 ?
C18 C19 H19 119.6 ?
C19 C20 C15 120.1(7) ?
C19 C20 H20 119.9 ?
C15 C20 H20 120.0 ?
C14 C21 C22 120.7(7) ?
C14 C21 H21 119.6 ?
C22 C21 H21 119.7 ?
N2 C22 C21 120.7(7) ?
N2 C22 H22 119.7 ?
C21 C22 H22 119.6 ?
N2 C23 C13 123.6(6) ?
N2 C23 C24 116.2(6) ?
C13 C23 C24 120.2(6) ?
N1 C24 C10 123.2(7) ?
N1 C24 C23 116.0(6) ?
C10 C24 C23 120.8(6) ?
C1 N1 C24 119.5(7) ?
C1 N1 Au1 127.4(5) ?
C24 N1 Au1 113.1(5) ?
C22 N2 C23 119.9(6) ?
C22 N2 Au1 126.6(5) ?
C23 N2 Au1 113.5(5) ?

loop_
_geom_bond_atom_site_label_1
_geom_bond_atom_site_label_2
_geom_bond_distance
_geom_bond_publ_flag
Au1 N2 2.032(6) yes
Au1 N1 2.039(7) yes
Au1 Cl2 2.2546(19) yes
Au1 Cl1 2.257(2) yes
Au2 Cl4 2.281(2) yes
Au2 Cl5 2.281(2) yes
Au2 Cl6 2.284(2) yes
Au2 Cl3 2.285(2) yes
C1 N1 1.335(10) ?
C1 C2 1.379(11) ?
C1 H1 0.9300 ?
C2 C3 1.399(10) ?
C2 H2 0.9300 ?
C3 C10 1.403(10) ?
C3 C4 1.502(10) ?
C4 C9 1.381(11) ?
C4 C5 1.404(11) ?
C5 C6 1.389(11) ?
C5 H5 0.9300 ?
C6 C7 1.373(14) ?
C6 H6 0.9300 ?
C7 C8 1.383(13) ?
C7 H7 0.9300 ?
C8 C9 1.390(11) ?
C8 H8 0.9300 ?
C9 H9 0.9300 ?
C10 C24 1.399(9) ?
C10 C11 1.442(10) ?
C11 C12 1.367(10) ?
C11 H11 0.9300 ?
C12 C13 1.444(10) ?
C12 H12 0.9300 ?
C13 C23 1.401(9) ?
C13 C14 1.417(10) ?
C14 C21 1.400(10) ?
C14 C15 1.494(10) ?
C15 C20 1.398(9) ?
C15 C16 1.412(11) ?
C16 C17 1.395(11) ?
C16 H16 0.9300 ?
C17 C18 1.378(12) ?
C17 H17 0.9300 ?
C18 C19 1.411(11) ?
C18 H18 0.9300 ?
C19 C20 1.361(10) ?
C19 H19 0.9300 ?
C20 H20 0.9300 ?
C21 C22 1.405(11) ?
C21 H21 0.9300 ?
C22 N2 1.320(10) ?
C22 H22 0.9300 ?
C23 N2 1.352(9) ?
C23 C24 1.454(9) ?
C24 N1 1.359(9) ?

loop_
_geom_hbond_atom_site_label_D
_geom_hbond_atom_site_label_H
_geom_hbond_atom_site_label_A
_geom_hbond_site_symmetry_A
_geom_hbond_distance_DH
_geom_hbond_distance_HA
_geom_hbond_distance_DA
_geom_hbond_angle_DHA
_geom_hbond_publ_flag
C1 H1 Cl2 . 0.93 2.68 3.244(9) 120.00 yes
C1 H1 Cl6 3_566 0.93 2.79 3.668(8) 159.00 yes
C18 H18 Cl2 5_555 0.93 2.79 3.653(8) 155.00 yes
C22 H22 Cl1 . 0.93 2.66 3.239(8) 121.00 yes
C22 H22 Cl4 7_556 0.93 2.76 3.555(9) 143.00 yes

loop_
_geom_torsion_atom_site_label_1
_geom_torsion_atom_site_label_2
_geom_torsion_atom_site_label_3
_geom_torsion_atom_site_label_4
_geom_torsion
N1 C1 C2 C3 -1.3(13)
C1 C2 C3 C10 5.0(12)
C1 C2 C3 C4 -175.9(8)
C2 C3 C4 C9 133.5(8)
C10 C3 C4 C9 -47.4(10)
C2 C3 C4 C5 -41.7(10)
C10 C3 C4 C5 137.4(8)
C9 C4 C5 C6 3.2(12)
C3 C4 C5 C6 178.3(7)
C4 C5 C6 C7 -0.7(12)
C5 C6 C7 C8 -1.6(13)
C6 C7 C8 C9 1.5(13)
C5 C4 C9 C8 -3.3(12)
C3 C4 C9 C8 -178.5(8)
C7 C8 C9 C4 0.9(13)
C2 C3 C10 C24 -6.1(10)
C4 C3 C10 C24 174.8(7)
C2 C3 C10 C11 172.7(7)
C4 C3 C10 C11 -6.4(11)
C24 C10 C11 C12 -4.0(11)
C3 C10 C11 C12 177.2(7)
C10 C11 C12 C13 -2.3(11)
C11 C12 C13 C23 6.5(11)
C11 C12 C13 C14 -176.1(7)
C23 C13 C14 C21 2.1(10)
C12 C13 C14 C21 -175.4(7)
C23 C13 C14 C15 -178.1(6)
C12 C13 C14 C15 4.4(11)
C21 C14 C15 C20 42.6(10)
C13 C14 C15 C20 -137.3(7)
C21 C14 C15 C16 -132.5(7)
C13 C14 C15 C16 47.7(10)
C20 C15 C16 C17 1.0(11)
C14 C15 C16 C17 176.0(7)
C15 C16 C17 C18 -2.1(12)
C16 C17 C18 C19 2.2(13)
C17 C18 C19 C20 -1.2(12)
C18 C19 C20 C15 0.2(12)
C16 C15 C20 C19 0.0(11)
C14 C15 C20 C19 -175.1(7)
C13 C14 C21 C22 -0.7(10)
C15 C14 C21 C22 179.4(7)
C14 C21 C22 N2 -0.1(11)
C14 C13 C23 N2 -2.9(10)
C12 C13 C23 N2 174.8(7)
C14 C13 C23 C24 178.0(6)
C12 C13 C23 C24 -4.3(10)
C3 C10 C24 N1 3.9(10)
C11 C10 C24 N1 -175.0(6)
C3 C10 C24 C23 -175.0(6)
C11 C10 C24 C23 6.1(10)
N2 C23 C24 N1 -0.2(9)
C13 C23 C24 N1 179.0(6)
N2 C23 C24 C10 178.9(6)
C13 C23 C24 C10 -2.0(10)
C2 C1 N1 C24 -1.2(12)
C2 C1 N1 Au1 176.9(6)
C10 C24 N1 C1 -0.2(11)
C23 C24 N1 C1 178.8(7)
C10 C24 N1 Au1 -178.6(5)
C23 C24 N1 Au1 0.4(7)
N2 Au1 N1 C1 -178.6(7)
Cl2 Au1 N1 C1 0.7(7)
N2 Au1 N1 C24 -0.4(5)
Cl2 Au1 N1 C24 179.0(5)
C21 C22 N2 C23 -0.6(10)
C21 C22 N2 Au1 -178.9(5)
C13 C23 N2 C22 2.2(10)
C24 C23 N2 C22 -178.7(6)
C13 C23 N2 Au1 -179.3(5)
C24 C23 N2 Au1 -0.2(7)
N1 Au1 N2 C22 178.7(6)
N1 Au1 N2 C23 0.3(5)
Cl1 Au1 N2 C23 179.4(4)
